data_4322258
loop_
_publ_author_name
'Matthias Konrad'
'Franc Meyer'
'Albrecht Jacobi'
'Peter Kircher'
'Peter Rutsch'
'Laszlo Zsolnai'

_publ_contact_author
;
       Dr. Franc Meyer
       Anorganisch-Chemisches Institut
       Ruprecht-Karls Universitaet Heidelberg
       Im Neuenheimer Feld 270
       69120 Heidelberg
       Bundesrepublik Deutschland
;
_publ_contact_author_email Franc@sun0.urz.uni-heidelberg.de
_publ_contact_author_fax '049 6221 54-5707'
_publ_contact_author_phone '0049 6221 54-8315'
_publ_section_title
;
 Coordination and Conversion of Urea at Dinuclear \m-Acetato Nickel(II)
 Complexes with Symmetric and Asymmetric Cores
;
_journal_name_full 'Inorganic Chemistry'
_journal_page_first 4559
_journal_page_last 4566
_journal_paper_doi 10.1021/ic990137u
_journal_volume 38
_journal_year 1999
_chemical_formula_sum 'C40.8 H57.6 B0.8 N4.8 Na0.8 Ni1.6 O7.2'
_chemical_formula_weight 851.49
_space_group_IT_number 14
_symmetry_cell_setting monoclinic
_symmetry_space_group_name_Hall '-P 2yn'
_symmetry_space_group_name_H-M 'P 1 21/n 1'
_atom_sites_solution_hydrogens geom
_atom_sites_solution_primary direct
_atom_sites_solution_secondary difmap
_audit_creation_method SHELXL-97
_cell_angle_alpha 90.00
_cell_angle_beta 101.140(10)
_cell_angle_gamma 90.00
_cell_formula_units_Z 4
_cell_length_a 15.129(3)
_cell_length_b 9.900(2)
_cell_length_c 37.062(7)
_cell_measurement_temperature 200
_cell_volume 5446.4(19)
_computing_structure_refinement 'SHELXL-97 (Sheldrick, 1997)'
_computing_structure_solution 'SHELXS-97 (Sheldrick, 1990)'
_diffrn_ambient_temperature 200
_diffrn_measured_fraction_theta_full 0.938
_diffrn_measured_fraction_theta_max 0.938
_diffrn_measurement_method 'O-Scan    '
_diffrn_radiation_monochromator graphite
_diffrn_radiation_source 'fine-focus sealed tube'
_diffrn_radiation_type MoK\a
_diffrn_radiation_wavelength 0.71073
_diffrn_reflns_av_R_equivalents 0.0922
_diffrn_reflns_av_sigmaI/netI 0.1834
_diffrn_reflns_limit_h_max 18
_diffrn_reflns_limit_h_min -4
_diffrn_reflns_limit_k_max 11
_diffrn_reflns_limit_k_min -11
_diffrn_reflns_limit_l_max 44
_diffrn_reflns_limit_l_min -44
_diffrn_reflns_number 10492
_diffrn_reflns_theta_full 25.50
_diffrn_reflns_theta_max 25.50
_diffrn_reflns_theta_min 1.12
_exptl_absorpt_coefficient_mu 0.757
_exptl_absorpt_correction_type psi-scan
_exptl_crystal_density_diffrn 1.298
_exptl_crystal_density_method 'not measured'
_exptl_crystal_F_000 2256
_exptl_crystal_size_max 0.20
_exptl_crystal_size_mid 0.20
_exptl_crystal_size_min 0.20
_refine_diff_density_max 0.608
_refine_diff_density_min -0.648
_refine_diff_density_rms 0.146
_refine_ls_extinction_method none
_refine_ls_goodness_of_fit_ref 1.049
_refine_ls_hydrogen_treatment mixed
_refine_ls_matrix_type full
_refine_ls_number_parameters 602
_refine_ls_number_reflns 10090
_refine_ls_number_restraints 0
_refine_ls_restrained_S_all 1.049
_refine_ls_R_factor_all 0.2190
_refine_ls_R_factor_gt 0.0975
_refine_ls_shift/su_max 1.177
_refine_ls_shift/su_mean 0.021
_refine_ls_structure_factor_coef Fsqd
_refine_ls_weighting_details 'w=1/[\s^2^(Fo^2^)+(0.1149P)^2^+3.5353P] where P=(Fo^2^+2Fc^2^)/3'
_refine_ls_weighting_scheme calc
_refine_ls_wR_factor_gt 0.2055
_refine_ls_wR_factor_ref 0.2725
_reflns_number_gt 4658
_reflns_number_total 10090
_reflns_threshold_expression >2sigma(I)
_cod_data_source_file ic990137u_5.cif
_cod_data_source_block fmuk
_cod_depositor_comments
;
The following automatic conversions were performed:

'_refine_ls_weighting_scheme' value 'calc
w=1/[\s^2^(Fo^2^)+(0.1149P)^2^+3.5353P] where P=(Fo^2^+2Fc^2^)/3' was
changed to 'calc'. New tag '_refine_ls_weighting_details' was
created. The value of the new tag was set to
'w=1/[\s^2^(Fo^2^)+(0.1149P)^2^+3.5353P] where P=(Fo^2^+2Fc^2^)/3'.

Automatic conversion script
Id: cif_fix_values 3143 2015-03-26 13:38:13Z robertas 
;
_cod_original_formula_sum 'C40.80 H57.60 B0.80 N4.80 Na0.80 Ni1.60 O7.20'
_cod_database_code 4322258

loop_
_symmetry_equiv_pos_as_xyz
'x, y, z'
'-x+1/2, y+1/2, -z+1/2'
'-x, -y, -z'
'x-1/2, -y-1/2, z-1/2'

loop_
_atom_site_label
_atom_site_type_symbol
_atom_site_fract_x
_atom_site_fract_y
_atom_site_fract_z
_atom_site_U_iso_or_equiv
_atom_site_adp_type
_atom_site_occupancy
_atom_site_calc_flag
_atom_site_refinement_flags
_atom_site_disorder_assembly
_atom_site_disorder_group
Ni1 Ni 0.01437(8) 0.77302(12) 0.11432(3) 0.0262(3) Uani 1 d . . .
Ni2 Ni -0.22547(8) 1.01331(14) 0.10294(3) 0.0349(4) Uani 1 d . . .
Na Na -0.0755(2) 0.9952(4) 0.05094(9) 0.0312(8) Uani 1 d . . .
N1 N -0.0249(5) 0.9529(8) 0.13156(19) 0.0319(19) Uani 1 d . . .
N2 N -0.1065(5) 1.0033(9) 0.13705(18) 0.037(2) Uani 1 d . . .
N3 N 0.1476(5) 0.8570(8) 0.1342(2) 0.0326(19) Uani 1 d . . .
N4 N 0.0343(5) 0.6732(8) 0.16555(19) 0.0318(18) Uani 1 d . . .
N5 N -0.2434(6) 1.1782(12) 0.1387(2) 0.062(3) Uani 1 d . . .
N6 N -0.3170(6) 0.9116(13) 0.1291(3) 0.069(3) Uani 1 d . . .
C1 C 0.0413(6) 1.0264(10) 0.1515(2) 0.033(2) Uani 1 d . . .
C2 C 0.0062(8) 1.1251(12) 0.1693(3) 0.057(3) Uani 1 d . . .
H2 H 0.0378 1.1900 0.1848 0.03(3) Uiso 1 calc R . .
C3 C -0.0882(7) 1.1108(12) 0.1598(3) 0.049(3) Uani 1 d . . .
C4 C 0.1356(6) 0.9989(10) 0.1474(3) 0.041(3) Uani 1 d . . .
H4A H 0.1757 1.0127 0.1708 0.063(10) Uiso 1 calc R . .
H4B H 0.1522 1.0626 0.1299 0.063(10) Uiso 1 calc R . .
C5 C 0.2099(6) 0.8597(11) 0.1085(3) 0.042(3) Uani 1 d . . .
H5A H 0.2658 0.8998 0.1203 0.086(10) Uiso 1 calc R . .
H5B H 0.1841 0.9119 0.0873 0.086(10) Uiso 1 calc R . .
H5C H 0.2206 0.7692 0.1011 0.086(10) Uiso 1 calc R . .
C6 C 0.1846(6) 0.7644(11) 0.1654(3) 0.042(3) Uani 1 d . . .
H6A H 0.2375 0.8048 0.1805 0.063(10) Uiso 1 calc R . .
H6B H 0.2023 0.6795 0.1559 0.063(10) Uiso 1 calc R . .
C7 C 0.1141(6) 0.7387(10) 0.1886(2) 0.039(2) Uani 1 d . . .
H7A H 0.1388 0.6806 0.2092 0.063(10) Uiso 1 calc R . .
H7B H 0.0965 0.8234 0.1983 0.063(10) Uiso 1 calc R . .
C8 C 0.0484(8) 0.5262(10) 0.1610(3) 0.048(3) Uani 1 d . . .
H8A H 0.0984 0.5126 0.1489 0.086(10) Uiso 1 calc R . .
H8B H -0.0049 0.4873 0.1464 0.086(10) Uiso 1 calc R . .
H8C H 0.0608 0.4836 0.1847 0.086(10) Uiso 1 calc R . .
C9 C -0.0433(7) 0.6900(11) 0.1839(3) 0.044(3) Uani 1 d . . .
H9A H -0.0308 0.6462 0.2074 0.086(10) Uiso 1 calc R . .
H9B H -0.0958 0.6501 0.1690 0.086(10) Uiso 1 calc R . .
H9C H -0.0538 0.7844 0.1871 0.086(10) Uiso 1 calc R . .
C10 C -0.1658(7) 1.1796(15) 0.1698(4) 0.086(5) Uani 1 d . . .
H10A H -0.1497 1.2723 0.1767 0.063(10) Uiso 1 calc R . .
H10B H -0.1822 1.1350 0.1909 0.063(10) Uiso 1 calc R . .
C11 C -0.2479(12) 1.3162(16) 0.1219(4) 0.123(8) Uani 1 d . . .
H11A H -0.3033 1.3254 0.1044 0.086(10) Uiso 1 calc R . .
H11B H -0.1979 1.3285 0.1098 0.086(10) Uiso 1 calc R . .
H11C H -0.2456 1.3830 0.1409 0.086(10) Uiso 1 calc R . .
C12 C -0.3301(10) 1.159(2) 0.1478(4) 0.113(7) Uani 1 d . . .
H12A H -0.3770 1.1829 0.1271 0.063(10) Uiso 1 calc R . .
H12B H -0.3364 1.2161 0.1685 0.063(10) Uiso 1 calc R . .
C13 C -0.3376(9) 1.008(2) 0.1579(3) 0.094(6) Uani 1 d . . .
H13A H -0.2965 0.9900 0.1809 0.063(10) Uiso 1 calc R . .
H13B H -0.3982 0.9904 0.1617 0.063(10) Uiso 1 calc R . .
C14 C -0.4003(8) 0.8797(17) 0.1022(4) 0.090(5) Uani 1 d . . .
H14A H -0.3856 0.8240 0.0830 0.086(10) Uiso 1 calc R . .
H14B H -0.4276 0.9620 0.0918 0.086(10) Uiso 1 calc R . .
H14C H -0.4416 0.8325 0.1143 0.086(10) Uiso 1 calc R . .
C15 C -0.2806(10) 0.7883(17) 0.1466(4) 0.116(7) Uani 1 d . . .
H15A H -0.3261 0.7431 0.1569 0.086(10) Uiso 1 calc R . .
H15B H -0.2301 0.8089 0.1658 0.086(10) Uiso 1 calc R . .
H15C H -0.2614 0.7308 0.1288 0.086(10) Uiso 1 calc R . .
O1 O 0.0706(4) 0.6210(7) 0.08262(16) 0.0371(16) Uani 1 d . . .
O2 O 0.0172(4) 0.8142(6) 0.05832(15) 0.0287(15) Uani 1 d . . .
O3 O -0.1864(4) 1.1490(6) 0.06094(17) 0.0339(16) Uani 1 d . . .
O4 O -0.3259(4) 1.0844(8) 0.05924(18) 0.0442(18) Uani 1 d . . .
O5 O -0.1963(4) 0.8537(7) 0.06946(17) 0.0384(17) Uani 1 d . . .
O6 O -0.1093(4) 0.6831(6) 0.09579(18) 0.0401(17) Uani 1 d . . .
C16 C 0.0733(8) 0.6607(11) 0.0180(3) 0.051(3) Uani 1 d . . .
H16A H 0.0179 0.6410 0.0014 0.086(14) Uiso 1 calc R . .
H16B H 0.1112 0.5820 0.0208 0.086(14) Uiso 1 calc R . .
H16C H 0.1036 0.7336 0.0084 0.086(14) Uiso 1 calc R . .
C17 C 0.0532(6) 0.7010(9) 0.0554(2) 0.031(2) Uani 1 d . . .
C18 C -0.2980(8) 1.2271(13) 0.0102(3) 0.066(4) Uani 1 d . . .
H18A H -0.2731 1.1857 -0.0090 0.086(14) Uiso 1 calc R . .
H18B H -0.2764 1.3182 0.0139 0.086(14) Uiso 1 calc R . .
H18C H -0.3625 1.2276 0.0034 0.086(14) Uiso 1 calc R . .
C19 C -0.2698(6) 1.1483(11) 0.0453(3) 0.039(3) Uani 1 d . . .
C20 C -0.2329(9) 0.6294(12) 0.0484(4) 0.080(4) Uani 1 d . . .
H20A H -0.2957 0.6503 0.0464 0.086(14) Uiso 1 calc R . .
H20B H -0.2211 0.5409 0.0588 0.086(14) Uiso 1 calc R . .
H20C H -0.2176 0.6317 0.0244 0.086(14) Uiso 1 calc R . .
C21 C -0.1761(7) 0.7336(10) 0.0733(3) 0.037(2) Uani 1 d . . .
B1 B 0.4705(7) 0.5376(11) 0.1855(3) 0.028(2) Uani 1 d . . .
C100 C 0.5145(4) 0.7406(5) 0.23317(13) 0.038(2) Uani 1 d G . .
H100 H 0.5421 0.6749 0.2495 0.067(8) Uiso 1 calc R . .
C101 C 0.5114(4) 0.8738(6) 0.24474(12) 0.046(3) Uani 1 d G . .
H101 H 0.5370 0.8972 0.2688 0.067(8) Uiso 1 calc R . .
C102 C 0.4702(4) 0.9720(4) 0.22037(16) 0.041(3) Uani 1 d G . .
H102 H 0.4682 1.0611 0.2281 0.067(8) Uiso 1 calc R . .
C103 C 0.4320(4) 0.9370(5) 0.18441(15) 0.033(2) Uani 1 d G . .
H103 H 0.4044 1.0026 0.1681 0.067(8) Uiso 1 calc R . .
C104 C 0.4350(4) 0.8038(6) 0.17284(11) 0.027(2) Uani 1 d G . .
H104 H 0.4095 0.7803 0.1488 0.067(8) Uiso 1 calc R . .
C105 C 0.4763(4) 0.7056(4) 0.19722(15) 0.027(2) Uani 1 d G . .
C106 C 0.3711(4) 0.5403(7) 0.11775(18) 0.050(3) Uani 1 d G . .
H106 H 0.3224 0.5537 0.1293 0.067(8) Uiso 1 calc R . .
C107 C 0.3578(4) 0.5375(7) 0.07959(17) 0.060(3) Uani 1 d G . .
H107 H 0.3002 0.5491 0.0656 0.067(8) Uiso 1 calc R . .
C108 C 0.4305(6) 0.5174(8) 0.06230(12) 0.064(4) Uani 1 d G . .
H108 H 0.4216 0.5155 0.0368 0.067(8) Uiso 1 calc R . .
C109 C 0.5165(5) 0.5001(8) 0.08318(17) 0.059(3) Uani 1 d G . .
H109 H 0.5651 0.4866 0.0716 0.067(8) Uiso 1 calc R . .
C110 C 0.5298(3) 0.5029(7) 0.12135(17) 0.039(2) Uani 1 d G . .
H110 H 0.5873 0.4913 0.1353 0.067(8) Uiso 1 calc R . .
C111 C 0.4571(4) 0.5230(7) 0.13863(12) 0.036(2) Uani 1 d G . .
C112 C 0.6492(4) 0.5223(5) 0.20805(19) 0.052(3) Uani 1 d G . .
H112 H 0.6520 0.6063 0.1971 0.067(8) Uiso 1 calc R . .
C113 C 0.7279(3) 0.4586(8) 0.2253(2) 0.058(3) Uani 1 d G . .
H113 H 0.7834 0.4999 0.2260 0.067(8) Uiso 1 calc R . .
C114 C 0.7237(4) 0.3331(8) 0.24173(19) 0.068(4) Uani 1 d G . .
H114 H 0.7764 0.2904 0.2533 0.067(8) Uiso 1 calc R . .
C115 C 0.6408(5) 0.2713(6) 0.2408(2) 0.096(6) Uani 1 d G . .
H115 H 0.6380 0.1873 0.2518 0.067(8) Uiso 1 calc R . .
C116 C 0.5621(4) 0.3350(6) 0.2235(2) 0.061(4) Uani 1 d G . .
H116 H 0.5067 0.2937 0.2229 0.067(8) Uiso 1 calc R . .
C117 C 0.5663(3) 0.4605(6) 0.20714(17) 0.025(2) Uani 1 d G . .
C118 C 0.3417(4) 0.5325(5) 0.22660(17) 0.036(2) Uani 1 d G . .
H118 H 0.3632 0.6153 0.2364 0.067(8) Uiso 1 calc R . .
C119 C 0.2702(4) 0.4704(8) 0.23857(17) 0.046(3) Uani 1 d G . .
H119 H 0.2438 0.5117 0.2564 0.067(8) Uiso 1 calc R . .
C120 C 0.2381(4) 0.3465(8) 0.2239(2) 0.074(4) Uani 1 d G . .
H120 H 0.1902 0.3050 0.2319 0.067(8) Uiso 1 calc R . .
C121 C 0.2775(6) 0.2848(7) 0.1973(2) 0.105(6) Uani 1 d G . .
H121 H 0.2560 0.2019 0.1875 0.067(8) Uiso 1 calc R . .
C122 C 0.3491(6) 0.3469(7) 0.1853(2) 0.083(5) Uani 1 d G . .
H122 H 0.3755 0.3055 0.1675 0.067(8) Uiso 1 calc R . .
C123 C 0.3812(4) 0.4707(6) 0.19996(17) 0.032(2) Uani 1 d G . .
O7 O 0.0412(4) 0.1477(6) 0.06120(17) 0.0352(16) Uani 1 d . . .
C200 C 0.1259(5) 0.3375(8) 0.0744(2) 0.026(2) Uani 1 d . . .
H20D H 0.1728 0.2827 0.0883 0.105(15) Uiso 1 calc R . .
H20E H 0.1215 0.4206 0.0873 0.105(15) Uiso 1 calc R . .
H20F H 0.1396 0.3566 0.0507 0.105(15) Uiso 1 calc R . .
C201 C 0.0459(6) 0.2701(10) 0.0701(2) 0.033(2) Uani 1 d . . .
C202 C -0.0256(5) 0.3402(8) 0.0756(2) 0.0184(18) Uani 1 d . . .
H20G H -0.0796 0.2916 0.0654 0.105(15) Uiso 1 calc R . .
H20H H -0.0264 0.4267 0.0638 0.105(15) Uiso 1 calc R . .
H20I H -0.0223 0.3528 0.1015 0.105(15) Uiso 1 calc R . .
O8 O 0.2828(5) 0.2031(9) 0.0433(2) 0.073(3) Uani 1 d . . .
C203 C 0.3995(9) 0.1709(13) 0.0930(3) 0.078(4) Uani 1 d . . .
H20J H 0.4583 0.2111 0.0973 0.105(15) Uiso 1 calc R . .
H20K H 0.4039 0.0793 0.1016 0.105(15) Uiso 1 calc R . .
H20L H 0.3610 0.2211 0.1059 0.105(15) Uiso 1 calc R . .
C204 C 0.3616(8) 0.1729(12) 0.0535(3) 0.056(3) Uani 1 d . . .
C205 C 0.4208(9) 0.1347(18) 0.0276(4) 0.101(5) Uani 1 d . . .
H20M H 0.3892 0.1479 0.0028 0.105(15) Uiso 1 calc R . .
H20N H 0.4377 0.0415 0.0312 0.105(15) Uiso 1 calc R . .
H20O H 0.4739 0.1900 0.0321 0.105(15) Uiso 1 calc R . .
O9 O 0.1378(4) 0.0315(7) 0.01113(17) 0.0460(18) Uani 1 d . . .

loop_
_atom_site_aniso_label
_atom_site_aniso_U_11
_atom_site_aniso_U_22
_atom_site_aniso_U_33
_atom_site_aniso_U_23
_atom_site_aniso_U_13
_atom_site_aniso_U_12
Ni1 0.0278(6) 0.0276(6) 0.0210(6) -0.0009(5) -0.0006(4) 0.0016(6)
Ni2 0.0214(6) 0.0584(9) 0.0241(6) 0.0030(6) 0.0023(5) 0.0049(6)
Na 0.0288(18) 0.030(2) 0.0343(19) -0.0036(17) 0.0043(15) -0.0005(17)
N1 0.027(4) 0.041(5) 0.023(4) -0.003(4) -0.007(3) 0.001(4)
N2 0.034(4) 0.055(6) 0.017(4) -0.009(4) -0.005(3) 0.017(4)
N3 0.026(4) 0.039(5) 0.032(4) -0.001(4) 0.000(3) 0.010(4)
N4 0.034(4) 0.034(5) 0.025(4) 0.004(3) -0.001(3) 0.003(4)
N5 0.035(5) 0.107(9) 0.041(5) -0.022(6) -0.004(4) 0.037(6)
N6 0.044(6) 0.114(10) 0.052(6) 0.039(7) 0.013(5) 0.004(6)
C1 0.032(5) 0.033(6) 0.031(5) -0.011(4) 0.000(4) 0.001(5)
C2 0.058(7) 0.055(8) 0.046(7) -0.025(6) -0.020(6) 0.015(6)
C3 0.029(6) 0.067(8) 0.046(6) -0.016(6) -0.007(5) 0.018(6)
C4 0.032(5) 0.029(6) 0.054(6) -0.012(5) -0.011(5) 0.002(5)
C5 0.022(5) 0.048(7) 0.052(6) -0.007(5) 0.000(5) 0.001(5)
C6 0.039(6) 0.049(7) 0.034(5) -0.001(5) -0.005(4) 0.008(5)
C7 0.039(6) 0.041(6) 0.029(5) 0.001(5) -0.013(4) 0.005(5)
C8 0.077(8) 0.036(6) 0.027(5) -0.003(5) 0.000(5) 0.006(6)
C9 0.046(6) 0.048(7) 0.038(6) 0.012(5) 0.004(5) -0.002(5)
C10 0.044(7) 0.125(13) 0.075(9) -0.052(9) -0.027(6) 0.049(8)
C11 0.166(18) 0.114(15) 0.067(10) -0.043(10) -0.034(10) 0.092(13)
C12 0.075(11) 0.20(2) 0.068(11) -0.053(13) 0.008(9) 0.023(13)
C13 0.068(9) 0.180(19) 0.046(8) 0.027(10) 0.040(7) 0.032(11)
C14 0.042(8) 0.145(15) 0.088(10) 0.026(10) 0.028(7) -0.009(9)
C15 0.101(13) 0.140(16) 0.121(14) 0.091(13) 0.054(11) 0.028(12)
O1 0.044(4) 0.037(4) 0.028(4) 0.001(3) 0.004(3) 0.007(3)
O2 0.037(4) 0.025(4) 0.022(3) 0.000(3) 0.001(3) 0.004(3)
O3 0.026(3) 0.037(4) 0.038(4) -0.005(3) 0.004(3) -0.001(3)
O4 0.024(3) 0.068(5) 0.039(4) 0.006(4) 0.001(3) 0.005(4)
O5 0.037(4) 0.045(5) 0.029(4) 0.005(3) -0.002(3) 0.001(3)
O6 0.033(4) 0.032(4) 0.048(4) 0.013(3) -0.012(3) -0.013(3)
C16 0.075(8) 0.049(7) 0.031(6) 0.003(5) 0.015(5) 0.005(6)
C17 0.040(6) 0.027(6) 0.025(5) -0.007(4) 0.003(4) 0.002(5)
C18 0.060(8) 0.075(9) 0.056(7) 0.028(7) -0.005(6) 0.009(7)
C19 0.028(5) 0.050(7) 0.036(6) -0.012(5) -0.003(4) 0.003(5)
C20 0.076(9) 0.050(8) 0.093(10) 0.000(8) -0.034(8) -0.023(7)
C21 0.039(6) 0.032(6) 0.034(5) 0.012(5) -0.006(4) -0.014(5)
B1 0.030(6) 0.026(6) 0.027(5) -0.004(5) 0.002(4) -0.003(5)
C100 0.039(6) 0.037(6) 0.034(5) 0.003(5) -0.003(4) -0.005(5)
C101 0.064(7) 0.030(6) 0.040(6) -0.008(5) -0.003(5) -0.011(5)
C102 0.047(6) 0.017(5) 0.059(7) 0.003(5) 0.007(5) 0.000(5)
C103 0.035(5) 0.024(5) 0.037(5) 0.009(4) -0.001(4) 0.006(4)
C104 0.030(5) 0.027(5) 0.025(5) 0.002(4) 0.007(4) 0.004(4)
C105 0.021(4) 0.032(5) 0.030(5) -0.003(4) 0.007(4) -0.004(4)
C106 0.050(7) 0.057(7) 0.036(6) -0.013(5) -0.009(5) 0.006(6)
C107 0.071(8) 0.042(7) 0.056(7) -0.006(6) -0.012(6) 0.019(6)
C108 0.095(10) 0.054(8) 0.035(6) -0.003(6) -0.007(7) 0.004(8)
C109 0.081(9) 0.052(8) 0.050(7) -0.014(6) 0.030(6) 0.003(7)
C110 0.042(6) 0.034(6) 0.039(6) -0.006(5) 0.000(5) 0.008(5)
C111 0.036(5) 0.024(5) 0.043(6) -0.014(4) -0.005(4) 0.001(5)
C112 0.041(6) 0.023(6) 0.079(8) 0.006(5) -0.021(6) -0.003(5)
C113 0.042(7) 0.040(7) 0.080(9) -0.021(6) -0.016(6) 0.004(6)
C114 0.075(9) 0.102(11) 0.026(6) 0.005(6) 0.005(6) 0.068(9)
C115 0.108(12) 0.093(11) 0.111(11) 0.086(10) 0.084(10) 0.081(10)
C116 0.055(7) 0.053(8) 0.084(9) 0.029(7) 0.036(7) 0.029(6)
C117 0.041(5) 0.014(4) 0.019(4) 0.002(4) 0.002(4) 0.006(4)
C118 0.029(5) 0.041(6) 0.036(5) -0.001(5) -0.002(4) 0.001(5)
C119 0.048(6) 0.041(7) 0.047(6) 0.016(5) 0.006(5) 0.007(6)
C120 0.058(8) 0.087(11) 0.074(9) 0.033(8) 0.002(7) -0.029(8)
C121 0.153(16) 0.081(11) 0.091(11) -0.030(9) 0.044(11) -0.075(11)
C122 0.102(11) 0.079(10) 0.077(9) -0.037(8) 0.040(8) -0.063(9)
C123 0.037(5) 0.019(5) 0.036(5) -0.001(4) -0.001(4) 0.007(4)
O7 0.037(4) 0.024(4) 0.043(4) -0.002(3) 0.004(3) -0.003(3)
C200 0.022(5) 0.016(5) 0.040(5) -0.007(4) 0.007(4) -0.013(4)
C201 0.046(6) 0.033(6) 0.018(4) 0.001(4) 0.001(4) 0.002(5)
C202 0.024(4) 0.013(4) 0.019(4) -0.006(3) 0.006(3) -0.003(4)
O8 0.040(5) 0.100(7) 0.072(6) -0.038(5) -0.006(4) -0.004(5)
C203 0.086(10) 0.062(9) 0.072(9) -0.005(7) -0.023(8) 0.012(8)
C204 0.046(7) 0.051(7) 0.063(8) -0.016(6) -0.010(6) -0.001(6)
C205 0.073(10) 0.141(16) 0.092(11) -0.008(11) 0.025(9) 0.019(11)
O9 0.049(4) 0.055(5) 0.032(4) -0.001(3) 0.004(3) 0.000(4)

loop_
_atom_type_symbol
_atom_type_description
_atom_type_scat_dispersion_real
_atom_type_scat_dispersion_imag
_atom_type_scat_source
C C 0.0033 0.0016 'International Tables Vol C Tables 4.2.6.8 and 6.1.1.4'
H H 0.0000 0.0000 'International Tables Vol C Tables 4.2.6.8 and 6.1.1.4'
B B 0.0013 0.0007 'International Tables Vol C Tables 4.2.6.8 and 6.1.1.4'
N N 0.0061 0.0033 'International Tables Vol C Tables 4.2.6.8 and 6.1.1.4'
O O 0.0106 0.0060 'International Tables Vol C Tables 4.2.6.8 and 6.1.1.4'
Na Na 0.0362 0.0249 'International Tables Vol C Tables 4.2.6.8 and 6.1.1.4'
Ni Ni 0.3393 1.1124 'International Tables Vol C Tables 4.2.6.8 and 6.1.1.4'

loop_
_geom_angle_atom_site_label_1
_geom_angle_atom_site_label_2
_geom_angle_atom_site_label_3
_geom_angle
_geom_angle_site_symmetry_1
_geom_angle_site_symmetry_3
_geom_angle_publ_flag
N1 Ni1 O6 100.5(3) . . ?
N1 Ni1 N4 97.3(3) . . ?
O6 Ni1 N4 93.5(3) . . ?
N1 Ni1 O2 101.7(3) . . ?
O6 Ni1 O2 86.9(2) . . ?
N4 Ni1 O2 160.6(3) . . ?
N1 Ni1 N3 82.3(3) . . ?
O6 Ni1 N3 177.0(3) . . ?
N4 Ni1 N3 84.9(3) . . ?
O2 Ni1 N3 93.8(3) . . ?
N1 Ni1 O1 161.5(3) . . ?
O6 Ni1 O1 86.9(3) . . ?
N4 Ni1 O1 99.1(3) . . ?
O2 Ni1 O1 61.4(2) . . ?
N3 Ni1 O1 90.8(3) . . ?
N1 Ni1 C17 131.9(3) . . ?
O6 Ni1 C17 86.4(3) . . ?
N4 Ni1 C17 130.0(3) . . ?
O2 Ni1 C17 30.6(3) . . ?
N3 Ni1 C17 92.7(3) . . ?
O1 Ni1 C17 30.9(3) . . ?
N1 Ni1 Na 62.2(2) . . ?
O6 Ni1 Na 80.15(18) . . ?
N4 Ni1 Na 156.5(2) . . ?
O2 Ni1 Na 42.49(17) . . ?
N3 Ni1 Na 102.3(2) . . ?
O1 Ni1 Na 103.04(18) . . ?
C17 Ni1 Na 72.5(2) . . ?
N2 Ni2 N6 106.2(3) . . ?
N2 Ni2 O5 94.0(3) . . ?
N6 Ni2 O5 98.3(4) . . ?
N2 Ni2 O4 158.4(3) . . ?
N6 Ni2 O4 94.2(3) . . ?
O5 Ni2 O4 90.0(3) . . ?
N2 Ni2 N5 81.5(3) . . ?
N6 Ni2 N5 84.6(5) . . ?
O5 Ni2 N5 175.2(3) . . ?
O4 Ni2 N5 93.6(3) . . ?
N2 Ni2 O3 98.3(3) . . ?
N6 Ni2 O3 154.8(3) . . ?
O5 Ni2 O3 85.8(2) . . ?
O4 Ni2 O3 60.8(2) . . ?
N5 Ni2 O3 93.2(4) . . ?
N2 Ni2 C19 129.0(3) . . ?
N6 Ni2 C19 124.1(3) . . ?
O5 Ni2 C19 87.1(3) . . ?
O4 Ni2 C19 29.9(3) . . ?
N5 Ni2 C19 94.4(4) . . ?
O3 Ni2 C19 30.8(3) . . ?
N2 Ni2 Na 74.1(2) . . ?
N6 Ni2 Na 147.8(4) . . ?
O5 Ni2 Na 50.24(19) . . ?
O4 Ni2 Na 92.57(19) . . ?
N5 Ni2 Na 126.3(3) . . ?
O3 Ni2 Na 46.18(17) . . ?
C19 Ni2 Na 68.0(2) . . ?
O2 Na O7 93.6(2) . 1_565 ?
O2 Na O9 98.8(3) . 3_565 ?
O7 Na O9 112.9(3) 1_565 3_565 ?
O2 Na O3 160.3(3) . . ?
O7 Na O3 95.5(2) 1_565 . ?
O9 Na O3 93.7(3) 3_565 . ?
O2 Na O5 89.6(2) . . ?
O7 Na O5 154.3(3) 1_565 . ?
O9 Na O5 91.7(2) 3_565 . ?
O3 Na O5 74.8(2) . . ?
O2 Na N1 74.5(2) . . ?
O7 Na N1 83.4(2) 1_565 . ?
O9 Na N1 163.0(3) 3_565 . ?
O3 Na N1 89.2(2) . . ?
O5 Na N1 72.8(2) . . ?
O2 Na Ni2 117.4(2) . . ?
O7 Na Ni2 117.8(2) 1_565 . ?
O9 Na Ni2 113.3(2) 3_565 . ?
O3 Na Ni2 43.06(16) . . ?
O5 Na Ni2 40.38(16) . . ?
N1 Na Ni2 59.01(16) . . ?
O2 Na Ni1 39.41(16) . . ?
O7 Na Ni1 97.01(19) 1_565 . ?
O9 Na Ni1 131.2(2) 3_565 . ?
O3 Na Ni1 121.80(19) . . ?
O5 Na Ni1 69.83(17) . . ?
N1 Na Ni1 37.01(16) . . ?
Ni2 Na Ni1 81.62(8) . . ?
C1 N1 N2 108.4(7) . . ?
C1 N1 Ni1 114.8(6) . . ?
N2 N1 Ni1 133.7(6) . . ?
C1 N1 Na 120.0(6) . . ?
N2 N1 Na 91.9(4) . . ?
Ni1 N1 Na 80.8(2) . . ?
C3 N2 N1 107.2(7) . . ?
C3 N2 Ni2 114.0(6) . . ?
N1 N2 Ni2 130.3(5) . . ?
C5 N3 C6 108.8(7) . . ?
C5 N3 C4 109.0(8) . . ?
C6 N3 C4 111.8(7) . . ?
C5 N3 Ni1 117.2(6) . . ?
C6 N3 Ni1 102.3(6) . . ?
C4 N3 Ni1 107.7(5) . . ?
C9 N4 C8 107.9(8) . . ?
C9 N4 C7 108.5(7) . . ?
C8 N4 C7 112.0(8) . . ?
C9 N4 Ni1 111.9(5) . . ?
C8 N4 Ni1 110.8(6) . . ?
C7 N4 Ni1 105.8(5) . . ?
C12 N5 C10 116.4(11) . . ?
C12 N5 C11 104.3(13) . . ?
C10 N5 C11 106.3(11) . . ?
C12 N5 Ni2 106.1(9) . . ?
C10 N5 Ni2 108.2(7) . . ?
C11 N5 Ni2 115.9(7) . . ?
C15 N6 C14 108.9(13) . . ?
C15 N6 C13 109.3(11) . . ?
C14 N6 C13 110.2(10) . . ?
C15 N6 Ni2 112.8(8) . . ?
C14 N6 Ni2 110.0(7) . . ?
C13 N6 Ni2 105.6(9) . . ?
N1 C1 C2 110.0(9) . . ?
N1 C1 C4 118.2(8) . . ?
C2 C1 C4 131.4(9) . . ?
C1 C2 C3 106.4(9) . . ?
C1 C2 H2 126.8 . . ?
C3 C2 H2 126.8 . . ?
N2 C3 C2 108.1(9) . . ?
N2 C3 C10 116.5(9) . . ?
C2 C3 C10 135.4(10) . . ?
C1 C4 N3 112.4(8) . . ?
C1 C4 H4A 109.1 . . ?
N3 C4 H4A 109.1 . . ?
C1 C4 H4B 109.1 . . ?
N3 C4 H4B 109.1 . . ?
H4A C4 H4B 107.9 . . ?
N3 C5 H5A 109.5 . . ?
N3 C5 H5B 109.5 . . ?
H5A C5 H5B 109.5 . . ?
N3 C5 H5C 109.5 . . ?
H5A C5 H5C 109.5 . . ?
H5B C5 H5C 109.5 . . ?
N3 C6 C7 110.0(8) . . ?
N3 C6 H6A 109.7 . . ?
C7 C6 H6A 109.7 . . ?
N3 C6 H6B 109.6 . . ?
C7 C6 H6B 109.6 . . ?
H6A C6 H6B 108.2 . . ?
N4 C7 C6 109.2(7) . . ?
N4 C7 H7A 109.8 . . ?
C6 C7 H7A 109.8 . . ?
N4 C7 H7B 109.8 . . ?
C6 C7 H7B 109.8 . . ?
H7A C7 H7B 108.3 . . ?
N4 C8 H8A 109.5 . . ?
N4 C8 H8B 109.5 . . ?
H8A C8 H8B 109.5 . . ?
N4 C8 H8C 109.5 . . ?
H8A C8 H8C 109.5 . . ?
H8B C8 H8C 109.5 . . ?
N4 C9 H9A 109.5 . . ?
N4 C9 H9B 109.5 . . ?
H9A C9 H9B 109.5 . . ?
N4 C9 H9C 109.5 . . ?
H9A C9 H9C 109.5 . . ?
H9B C9 H9C 109.5 . . ?
C3 C10 N5 110.7(9) . . ?
C3 C10 H10A 109.5 . . ?
N5 C10 H10A 109.5 . . ?
C3 C10 H10B 109.5 . . ?
N5 C10 H10B 109.5 . . ?
H10A C10 H10B 108.1 . . ?
N5 C11 H11A 109.5 . . ?
N5 C11 H11B 109.4 . . ?
H11A C11 H11B 109.5 . . ?
N5 C11 H11C 109.5 . . ?
H11A C11 H11C 109.5 . . ?
H11B C11 H11C 109.5 . . ?
N5 C12 C13 107.2(14) . . ?
N5 C12 H12A 110.2 . . ?
C13 C12 H12A 110.3 . . ?
N5 C12 H12B 110.3 . . ?
C13 C12 H12B 110.3 . . ?
H12A C12 H12B 108.5 . . ?
N6 C13 C12 113.9(10) . . ?
N6 C13 H13A 108.8 . . ?
C12 C13 H13A 108.8 . . ?
N6 C13 H13B 108.8 . . ?
C12 C13 H13B 108.8 . . ?
H13A C13 H13B 107.7 . . ?
N6 C14 H14A 109.5 . . ?
N6 C14 H14B 109.5 . . ?
H14A C14 H14B 109.5 . . ?
N6 C14 H14C 109.5 . . ?
H14A C14 H14C 109.5 . . ?
H14B C14 H14C 109.5 . . ?
N6 C15 H15A 109.4 . . ?
N6 C15 H15B 109.5 . . ?
H15A C15 H15B 109.5 . . ?
N6 C15 H15C 109.4 . . ?
H15A C15 H15C 109.5 . . ?
H15B C15 H15C 109.5 . . ?
C17 O1 Ni1 87.5(5) . . ?
C17 O2 Ni1 90.3(5) . . ?
C17 O2 Na 164.5(6) . . ?
Ni1 O2 Na 98.1(3) . . ?
C19 O3 Ni2 86.7(6) . . ?
C19 O3 Na 126.5(6) . . ?
Ni2 O3 Na 90.8(2) . . ?
C19 O4 Ni2 92.3(6) . . ?
C21 O5 Ni2 137.1(7) . . ?
C21 O5 Na 113.3(6) . . ?
Ni2 O5 Na 89.4(3) . . ?
C21 O6 Ni1 126.8(6) . . ?
C17 C16 H16A 109.5 . . ?
C17 C16 H16B 109.5 . . ?
H16A C16 H16B 109.5 . . ?
C17 C16 H16C 109.5 . . ?
H16A C16 H16C 109.5 . . ?
H16B C16 H16C 109.5 . . ?
O2 C17 O1 120.7(8) . . ?
O2 C17 C16 118.5(8) . . ?
O1 C17 C16 120.7(8) . . ?
O2 C17 Ni1 59.1(4) . . ?
O1 C17 Ni1 61.7(5) . . ?
C16 C17 Ni1 177.2(7) . . ?
C19 C18 H18A 109.5 . . ?
C19 C18 H18B 109.5 . . ?
H18A C18 H18B 109.5 . . ?
C19 C18 H18C 109.5 . . ?
H18A C18 H18C 109.5 . . ?
H18B C18 H18C 109.5 . . ?
O4 C19 O3 120.2(9) . . ?
O4 C19 C18 121.2(9) . . ?
O3 C19 C18 118.5(10) . . ?
O4 C19 Ni2 57.7(5) . . ?
O3 C19 Ni2 62.5(5) . . ?
C18 C19 Ni2 178.7(8) . . ?
C21 C20 H20A 109.5 . . ?
C21 C20 H20B 109.5 . . ?
H20A C20 H20B 109.5 . . ?
C21 C20 H20C 109.5 . . ?
H20A C20 H20C 109.5 . . ?
H20B C20 H20C 109.5 . . ?
O5 C21 O6 126.8(9) . . ?
O5 C21 C20 119.0(9) . . ?
O6 C21 C20 114.2(9) . . ?
C123 B1 C117 109.8(7) . . ?
C123 B1 C111 110.1(6) . . ?
C117 B1 C111 111.4(7) . . ?
C123 B1 C105 107.8(6) . . ?
C117 B1 C105 108.6(6) . . ?
C111 B1 C105 109.1(6) . . ?
C101 C100 C105 120.0 . . ?
C101 C100 H100 120.0 . . ?
C105 C100 H100 120.0 . . ?
C102 C101 C100 120.0 . . ?
C102 C101 H101 120.0 . . ?
C100 C101 H101 120.0 . . ?
C101 C102 C103 120.0 . . ?
C101 C102 H102 120.0 . . ?
C103 C102 H102 120.0 . . ?
C104 C103 C102 120.0 . . ?
C104 C103 H103 120.0 . . ?
C102 C103 H103 120.0 . . ?
C103 C104 C105 120.0 . . ?
C103 C104 H104 120.0 . . ?
C105 C104 H104 120.0 . . ?
C104 C105 C100 120.0 . . ?
C104 C105 B1 121.3(5) . . ?
C100 C105 B1 118.4(5) . . ?
C107 C106 C111 120.0 . . ?
C107 C106 H106 120.0 . . ?
C111 C106 H106 120.0 . . ?
C108 C107 C106 120.0 . . ?
C108 C107 H107 120.0 . . ?
C106 C107 H107 120.0 . . ?
C109 C108 C107 120.0 . . ?
C109 C108 H108 120.0 . . ?
C107 C108 H108 120.0 . . ?
C108 C109 C110 120.0 . . ?
C108 C109 H109 120.0 . . ?
C110 C109 H109 120.0 . . ?
C111 C110 C109 120.0 . . ?
C111 C110 H110 120.0 . . ?
C109 C110 H110 120.0 . . ?
C110 C111 C106 120.0 . . ?
C110 C111 B1 121.9(5) . . ?
C106 C111 B1 117.9(5) . . ?
C113 C112 C117 120.0 . . ?
C113 C112 H112 120.0 . . ?
C117 C112 H112 120.0 . . ?
C112 C113 C114 120.0 . . ?
C112 C113 H113 120.0 . . ?
C114 C113 H113 120.0 . . ?
C115 C114 C113 120.0 . . ?
C115 C114 H114 120.0 . . ?
C113 C114 H114 120.0 . . ?
C116 C115 C114 120.0 . . ?
C116 C115 H115 120.0 . . ?
C114 C115 H115 120.0 . . ?
C115 C116 C117 120.0 . . ?
C115 C116 H116 120.0 . . ?
C117 C116 H116 120.0 . . ?
C116 C117 C112 120.0 . . ?
C116 C117 B1 120.1(5) . . ?
C112 C117 B1 119.9(5) . . ?
C119 C118 C123 120.0 . . ?
C119 C118 H118 120.0 . . ?
C123 C118 H118 120.0 . . ?
C120 C119 C118 120.0 . . ?
C120 C119 H119 120.0 . . ?
C118 C119 H119 120.0 . . ?
C121 C120 C119 120.0 . . ?
C121 C120 H120 120.0 . . ?
C119 C120 H120 120.0 . . ?
C120 C121 C122 120.0 . . ?
C120 C121 H121 120.0 . . ?
C122 C121 H121 120.0 . . ?
C123 C122 C121 120.0 . . ?
C123 C122 H122 120.0 . . ?
C121 C122 H122 120.0 . . ?
C122 C123 C118 120.0 . . ?
C122 C123 B1 117.7(5) . . ?
C118 C123 B1 122.3(5) . . ?
C201 O7 Na 133.0(6) . 1_545 ?
C201 C200 H20D 109.5 . . ?
C201 C200 H20E 109.5 . . ?
H20D C200 H20E 109.5 . . ?
C201 C200 H20F 109.5 . . ?
H20D C200 H20F 109.5 . . ?
H20E C200 H20F 109.5 . . ?
O7 C201 C202 122.4(9) . . ?
O7 C201 C200 120.5(9) . . ?
C202 C201 C200 117.1(9) . . ?
C201 C202 H20G 109.5 . . ?
C201 C202 H20H 109.5 . . ?
H20G C202 H20H 109.5 . . ?
C201 C202 H20I 109.5 . . ?
H20G C202 H20I 109.5 . . ?
H20H C202 H20I 109.5 . . ?
C204 C203 H20J 109.6 . . ?
C204 C203 H20K 109.5 . . ?
H20J C203 H20K 109.4 . . ?
C204 C203 H20L 109.5 . . ?
H20J C203 H20L 109.4 . . ?
H20K C203 H20L 109.4 . . ?
O8 C204 C203 119.0(12) . . ?
O8 C204 C205 122.7(12) . . ?
C203 C204 C205 118.3(11) . . ?
C204 C205 H20M 109.5 . . ?
C204 C205 H20N 109.4 . . ?
H20M C205 H20N 109.5 . . ?
C204 C205 H20O 109.5 . . ?
H20M C205 H20O 109.5 . . ?
H20N C205 H20O 109.5 . . ?

loop_
_geom_bond_atom_site_label_1
_geom_bond_atom_site_label_2
_geom_bond_distance
_geom_bond_site_symmetry_2
_geom_bond_publ_flag
Ni1 N1 2.020(8) . ?
Ni1 O6 2.065(6) . ?
Ni1 N4 2.110(7) . ?
Ni1 O2 2.124(6) . ?
Ni1 N3 2.173(7) . ?
Ni1 O1 2.180(6) . ?
Ni1 C17 2.475(9) . ?
Ni1 Na 3.312(4) . ?
Ni2 N2 1.992(7) . ?
Ni2 N6 2.096(9) . ?
Ni2 O5 2.108(7) . ?
Ni2 O4 2.116(6) . ?
Ni2 N5 2.153(9) . ?
Ni2 O3 2.221(6) . ?
Ni2 C19 2.500(11) . ?
Ni2 Na 3.253(4) . ?
Na O2 2.260(7) . ?
Na O7 2.298(7) 1_565 ?
Na O9 2.326(7) 3_565 ?
Na O3 2.347(7) . ?
Na O5 2.501(7) . ?
Na N1 2.967(8) . ?
N1 C1 1.340(11) . ?
N1 N2 1.383(10) . ?
N2 C3 1.353(13) . ?
N3 C5 1.465(11) . ?
N3 C6 1.497(11) . ?
N3 C4 1.509(11) . ?
N4 C9 1.475(12) . ?
N4 C8 1.485(12) . ?
N4 C7 1.487(11) . ?
N5 C12 1.428(17) . ?
N5 C10 1.477(13) . ?
N5 C11 1.497(19) . ?
N6 C15 1.439(16) . ?
N6 C14 1.484(15) . ?
N6 C13 1.507(18) . ?
C1 C2 1.344(13) . ?
C1 C4 1.489(13) . ?
C2 C3 1.411(14) . ?
C2 H2 0.9300 . ?
C3 C10 1.465(14) . ?
C4 H4A 0.9700 . ?
C4 H4B 0.9700 . ?
C5 H5A 0.9600 . ?
C5 H5B 0.9600 . ?
C5 H5C 0.9600 . ?
C6 C7 1.514(13) . ?
C6 H6A 0.9700 . ?
C6 H6B 0.9700 . ?
C7 H7A 0.9700 . ?
C7 H7B 0.9700 . ?
C8 H8A 0.9600 . ?
C8 H8B 0.9600 . ?
C8 H8C 0.9600 . ?
C9 H9A 0.9600 . ?
C9 H9B 0.9600 . ?
C9 H9C 0.9600 . ?
C10 H10A 0.9700 . ?
C10 H10B 0.9700 . ?
C11 H11A 0.9600 . ?
C11 H11B 0.9600 . ?
C11 H11C 0.9600 . ?
C12 C13 1.55(2) . ?
C12 H12A 0.9700 . ?
C12 H12B 0.9700 . ?
C13 H13A 0.9700 . ?
C13 H13B 0.9700 . ?
C14 H14A 0.9600 . ?
C14 H14B 0.9600 . ?
C14 H14C 0.9600 . ?
C15 H15A 0.9600 . ?
C15 H15B 0.9600 . ?
C15 H15C 0.9600 . ?
O1 C17 1.271(10) . ?
O2 C17 1.259(10) . ?
O3 C19 1.283(10) . ?
O4 C19 1.248(12) . ?
O5 C21 1.229(11) . ?
O6 C21 1.282(11) . ?
C16 C17 1.526(12) . ?
C16 H16A 0.9600 . ?
C16 H16B 0.9600 . ?
C16 H16C 0.9600 . ?
C18 C19 1.505(14) . ?
C18 H18A 0.9600 . ?
C18 H18B 0.9600 . ?
C18 H18C 0.9600 . ?
C20 C21 1.532(14) . ?
C20 H20A 0.9600 . ?
C20 H20B 0.9600 . ?
C20 H20C 0.9600 . ?
B1 C123 1.683(11) . ?
B1 C117 1.695(11) . ?
B1 C111 1.716(11) . ?
B1 C105 1.717(11) . ?
C100 C101 1.3900 . ?
C100 C105 1.3900 . ?
C100 H100 0.9300 . ?
C101 C102 1.3900 . ?
C101 H101 0.9300 . ?
C102 C103 1.3900 . ?
C102 H102 0.9300 . ?
C103 C104 1.3900 . ?
C103 H103 0.9300 . ?
C104 C105 1.3900 . ?
C104 H104 0.9300 . ?
C106 C107 1.3900 . ?
C106 C111 1.3900 . ?
C106 H106 0.9300 . ?
C107 C108 1.3900 . ?
C107 H107 0.9300 . ?
C108 C109 1.3900 . ?
C108 H108 0.9300 . ?
C109 C110 1.3900 . ?
C109 H109 0.9300 . ?
C110 C111 1.3900 . ?
C110 H110 0.9300 . ?
C112 C113 1.3900 . ?
C112 C117 1.3900 . ?
C112 H112 0.9300 . ?
C113 C114 1.3900 . ?
C113 H113 0.9300 . ?
C114 C115 1.3900 . ?
C114 H114 0.9300 . ?
C115 C116 1.3900 . ?
C115 H115 0.9300 . ?
C116 C117 1.3900 . ?
C116 H116 0.9300 . ?
C118 C119 1.3900 . ?
C118 C123 1.3900 . ?
C118 H118 0.9300 . ?
C119 C120 1.3900 . ?
C119 H119 0.9300 . ?
C120 C121 1.3900 . ?
C120 H120 0.9300 . ?
C121 C122 1.3900 . ?
C121 H121 0.9300 . ?
C122 C123 1.3900 . ?
C122 H122 0.9300 . ?
O7 C201 1.254(11) . ?
O7 Na 2.298(7) 1_545 ?
C200 C201 1.364(12) . ?
C200 H20D 0.9600 . ?
C200 H20E 0.9600 . ?
C200 H20F 0.9600 . ?
C201 C202 1.333(12) . ?
C202 H20G 0.9600 . ?
C202 H20H 0.9600 . ?
C202 H20I 0.9600 . ?
O8 C204 1.216(12) . ?
C203 C204 1.466(15) . ?
C203 H20J 0.9605 . ?
C203 H20K 0.9605 . ?
C203 H20L 0.9605 . ?
C204 C205 1.483(16) . ?
C205 H20M 0.9600 . ?
C205 H20N 0.9600 . ?
C205 H20O 0.9600 . ?
O9 Na 2.326(7) 3_565 ?

loop_
_geom_torsion_atom_site_label_1
_geom_torsion_atom_site_label_2
_geom_torsion_atom_site_label_3
_geom_torsion_atom_site_label_4
_geom_torsion
_geom_torsion_site_symmetry_1
_geom_torsion_site_symmetry_2
_geom_torsion_site_symmetry_3
_geom_torsion_site_symmetry_4
_geom_torsion_publ_flag
N2 Ni2 Na O2 57.9(3) . . . . ?
N6 Ni2 Na O2 -37.3(5) . . . . ?
O5 Ni2 Na O2 -51.5(3) . . . . ?
O4 Ni2 Na O2 -139.4(3) . . . . ?
N5 Ni2 Na O2 124.3(4) . . . . ?
O3 Ni2 Na O2 176.8(3) . . . . ?
C19 Ni2 Na O2 -156.9(3) . . . . ?
N2 Ni2 Na O7 -52.7(3) . . . 1_565 ?
N6 Ni2 Na O7 -147.9(5) . . . 1_565 ?
O5 Ni2 Na O7 -162.1(3) . . . 1_565 ?
O4 Ni2 Na O7 110.0(3) . . . 1_565 ?
N5 Ni2 Na O7 13.7(4) . . . 1_565 ?
O3 Ni2 Na O7 66.1(3) . . . 1_565 ?
C19 Ni2 Na O7 92.5(3) . . . 1_565 ?
N2 Ni2 Na O9 172.2(3) . . . 3_565 ?
N6 Ni2 Na O9 77.0(5) . . . 3_565 ?
O5 Ni2 Na O9 62.8(3) . . . 3_565 ?
O4 Ni2 Na O9 -25.1(3) . . . 3_565 ?
N5 Ni2 Na O9 -121.4(4) . . . 3_565 ?
O3 Ni2 Na O9 -68.9(3) . . . 3_565 ?
C19 Ni2 Na O9 -42.6(3) . . . 3_565 ?
N2 Ni2 Na O3 -118.9(3) . . . . ?
N6 Ni2 Na O3 146.0(5) . . . . ?
O5 Ni2 Na O3 131.7(3) . . . . ?
O4 Ni2 Na O3 43.9(3) . . . . ?
N5 Ni2 Na O3 -52.5(4) . . . . ?
C19 Ni2 Na O3 26.4(3) . . . . ?
N2 Ni2 Na O5 109.4(3) . . . . ?
N6 Ni2 Na O5 14.2(5) . . . . ?
O4 Ni2 Na O5 -87.9(3) . . . . ?
N5 Ni2 Na O5 175.8(4) . . . . ?
O3 Ni2 Na O5 -131.7(3) . . . . ?
C19 Ni2 Na O5 -105.4(3) . . . . ?
N2 Ni2 Na N1 9.4(3) . . . . ?
N6 Ni2 Na N1 -85.8(5) . . . . ?
O5 Ni2 Na N1 -100.0(3) . . . . ?
O4 Ni2 Na N1 172.1(3) . . . . ?
N5 Ni2 Na N1 75.8(4) . . . . ?
O3 Ni2 Na N1 128.2(3) . . . . ?
C19 Ni2 Na N1 154.6(3) . . . . ?
N2 Ni2 Na Ni1 40.8(3) . . . . ?
N6 Ni2 Na Ni1 -54.4(5) . . . . ?
O5 Ni2 Na Ni1 -68.6(2) . . . . ?
O4 Ni2 Na Ni1 -156.5(2) . . . . ?
N5 Ni2 Na Ni1 107.2(3) . . . . ?
O3 Ni2 Na Ni1 159.7(2) . . . . ?
C19 Ni2 Na Ni1 -174.0(3) . . . . ?
N1 Ni1 Na O2 156.3(3) . . . . ?
O6 Ni1 Na O2 -96.2(3) . . . . ?
N4 Ni1 Na O2 -172.0(6) . . . . ?
N3 Ni1 Na O2 82.0(3) . . . . ?
O1 Ni1 Na O2 -11.7(3) . . . . ?
C17 Ni1 Na O2 -6.9(3) . . . . ?
N1 Ni1 Na O7 69.2(3) . . . 1_565 ?
O6 Ni1 Na O7 176.7(3) . . . 1_565 ?
N4 Ni1 Na O7 100.9(6) . . . 1_565 ?
O2 Ni1 Na O7 -87.1(3) . . . 1_565 ?
N3 Ni1 Na O7 -5.0(3) . . . 1_565 ?
O1 Ni1 Na O7 -98.8(3) . . . 1_565 ?
C17 Ni1 Na O7 -94.0(3) . . . 1_565 ?
N1 Ni1 Na O9 -161.8(4) . . . 3_565 ?
O6 Ni1 Na O9 -54.3(3) . . . 3_565 ?
N4 Ni1 Na O9 -130.1(6) . . . 3_565 ?
O2 Ni1 Na O9 41.9(3) . . . 3_565 ?
N3 Ni1 Na O9 123.9(3) . . . 3_565 ?
O1 Ni1 Na O9 30.2(3) . . . 3_565 ?
C17 Ni1 Na O9 35.0(3) . . . 3_565 ?
N1 Ni1 Na O3 -31.8(3) . . . . ?
O6 Ni1 Na O3 75.7(3) . . . . ?
N4 Ni1 Na O3 -0.1(6) . . . . ?
O2 Ni1 Na O3 171.9(3) . . . . ?
N3 Ni1 Na O3 -106.0(3) . . . . ?
O1 Ni1 Na O3 160.2(3) . . . . ?
C17 Ni1 Na O3 165.0(3) . . . . ?
N1 Ni1 Na O5 -88.0(3) . . . . ?
O6 Ni1 Na O5 19.5(3) . . . . ?
N4 Ni1 Na O5 -56.3(6) . . . . ?
O2 Ni1 Na O5 115.7(3) . . . . ?
N3 Ni1 Na O5 -162.3(3) . . . . ?
O1 Ni1 Na O5 104.0(2) . . . . ?
C17 Ni1 Na O5 108.8(3) . . . . ?
O6 Ni1 Na N1 107.5(3) . . . . ?
N4 Ni1 Na N1 31.7(6) . . . . ?
O2 Ni1 Na N1 -156.3(3) . . . . ?
N3 Ni1 Na N1 -74.3(3) . . . . ?
O1 Ni1 Na N1 -168.0(3) . . . . ?
C17 Ni1 Na N1 -163.2(3) . . . . ?
N1 Ni1 Na Ni2 -48.0(2) . . . . ?
O6 Ni1 Na Ni2 59.5(2) . . . . ?
N4 Ni1 Na Ni2 -16.3(6) . . . . ?
O2 Ni1 Na Ni2 155.7(3) . . . . ?
N3 Ni1 Na Ni2 -122.3(2) . . . . ?
O1 Ni1 Na Ni2 143.98(18) . . . . ?
C17 Ni1 Na Ni2 148.8(2) . . . . ?
O6 Ni1 N1 C1 168.2(6) . . . . ?
N4 Ni1 N1 C1 73.3(7) . . . . ?
O2 Ni1 N1 C1 -102.8(6) . . . . ?
N3 Ni1 N1 C1 -10.5(6) . . . . ?
O1 Ni1 N1 C1 -79.4(10) . . . . ?
C17 Ni1 N1 C1 -97.2(7) . . . . ?
Na Ni1 N1 C1 -118.9(7) . . . . ?
O6 Ni1 N1 N2 10.9(8) . . . . ?
N4 Ni1 N1 N2 -84.0(8) . . . . ?
O2 Ni1 N1 N2 99.9(7) . . . . ?
N3 Ni1 N1 N2 -167.8(8) . . . . ?
O1 Ni1 N1 N2 123.3(9) . . . . ?
C17 Ni1 N1 N2 105.5(8) . . . . ?
Na Ni1 N1 N2 83.8(7) . . . . ?
O6 Ni1 N1 Na -72.9(2) . . . . ?
N4 Ni1 N1 Na -167.8(2) . . . . ?
O2 Ni1 N1 Na 16.1(2) . . . . ?
N3 Ni1 N1 Na 108.4(2) . . . . ?
O1 Ni1 N1 Na 39.5(9) . . . . ?
C17 Ni1 N1 Na 21.7(4) . . . . ?
O2 Na N1 C1 98.1(7) . . . . ?
O7 Na N1 C1 2.5(7) 1_565 . . . ?
O9 Na N1 C1 166.8(9) 3_565 . . . ?
O3 Na N1 C1 -93.2(7) . . . . ?
O5 Na N1 C1 -167.5(7) . . . . ?
Ni2 Na N1 C1 -125.6(7) . . . . ?
Ni1 Na N1 C1 113.4(7) . . . . ?
O2 Na N1 N2 -149.3(5) . . . . ?
O7 Na N1 N2 115.1(5) 1_565 . . . ?
O9 Na N1 N2 -80.6(11) 3_565 . . . ?
O3 Na N1 N2 19.4(5) . . . . ?
O5 Na N1 N2 -54.9(5) . . . . ?
Ni2 Na N1 N2 -13.0(4) . . . . ?
Ni1 Na N1 N2 -134.0(6) . . . . ?
O2 Na N1 Ni1 -15.4(2) . . . . ?
O7 Na N1 Ni1 -110.9(3) 1_565 . . . ?
O9 Na N1 Ni1 53.4(10) 3_565 . . . ?
O3 Na N1 Ni1 153.4(3) . . . . ?
O5 Na N1 Ni1 79.1(3) . . . . ?
Ni2 Na N1 Ni1 121.0(3) . . . . ?
C1 N1 N2 C3 1.8(10) . . . . ?
Ni1 N1 N2 C3 160.1(7) . . . . ?
Na N1 N2 C3 -120.8(7) . . . . ?
C1 N1 N2 Ni2 147.0(7) . . . . ?
Ni1 N1 N2 Ni2 -54.7(11) . . . . ?
Na N1 N2 Ni2 24.4(8) . . . . ?
N6 Ni2 N2 C3 -93.2(8) . . . . ?
O5 Ni2 N2 C3 166.9(7) . . . . ?
O4 Ni2 N2 C3 66.7(11) . . . . ?
N5 Ni2 N2 C3 -11.4(8) . . . . ?
O3 Ni2 N2 C3 80.6(8) . . . . ?
C19 Ni2 N2 C3 77.4(8) . . . . ?
Na Ni2 N2 C3 120.3(8) . . . . ?
N6 Ni2 N2 N1 123.4(9) . . . . ?
O5 Ni2 N2 N1 23.5(9) . . . . ?
O4 Ni2 N2 N1 -76.6(12) . . . . ?
N5 Ni2 N2 N1 -154.8(9) . . . . ?
O3 Ni2 N2 N1 -62.8(8) . . . . ?
C19 Ni2 N2 N1 -66.0(10) . . . . ?
Na Ni2 N2 N1 -23.1(8) . . . . ?
N1 Ni1 N3 C5 -125.9(7) . . . . ?
O6 Ni1 N3 C5 78(5) . . . . ?
N4 Ni1 N3 C5 135.9(7) . . . . ?
O2 Ni1 N3 C5 -24.6(7) . . . . ?
O1 Ni1 N3 C5 36.8(7) . . . . ?
C17 Ni1 N3 C5 6.0(7) . . . . ?
Na Ni1 N3 C5 -66.7(7) . . . . ?
N1 Ni1 N3 C6 115.2(6) . . . . ?
O6 Ni1 N3 C6 -41(5) . . . . ?
N4 Ni1 N3 C6 17.1(6) . . . . ?
O2 Ni1 N3 C6 -143.5(5) . . . . ?
O1 Ni1 N3 C6 -82.0(5) . . . . ?
C17 Ni1 N3 C6 -112.8(6) . . . . ?
Na Ni1 N3 C6 174.4(5) . . . . ?
N1 Ni1 N3 C4 -2.7(6) . . . . ?
O6 Ni1 N3 C4 -159(5) . . . . ?
N4 Ni1 N3 C4 -100.8(6) . . . . ?
O2 Ni1 N3 C4 98.7(6) . . . . ?
O1 Ni1 N3 C4 160.1(6) . . . . ?
C17 Ni1 N3 C4 129.3(6) . . . . ?
Na Ni1 N3 C4 56.6(6) . . . . ?
N1 Ni1 N4 C9 49.2(7) . . . . ?
O6 Ni1 N4 C9 -51.9(6) . . . . ?
O2 Ni1 N4 C9 -142.4(8) . . . . ?
N3 Ni1 N4 C9 130.7(6) . . . . ?
O1 Ni1 N4 C9 -139.3(6) . . . . ?
C17 Ni1 N4 C9 -140.0(6) . . . . ?
Na Ni1 N4 C9 21.2(10) . . . . ?
N1 Ni1 N4 C8 169.6(7) . . . . ?
O6 Ni1 N4 C8 68.6(7) . . . . ?
O2 Ni1 N4 C8 -21.9(12) . . . . ?
N3 Ni1 N4 C8 -108.9(7) . . . . ?
O1 Ni1 N4 C8 -18.9(7) . . . . ?
C17 Ni1 N4 C8 -19.6(8) . . . . ?
Na Ni1 N4 C8 141.7(6) . . . . ?
N1 Ni1 N4 C7 -68.8(6) . . . . ?
O6 Ni1 N4 C7 -169.8(6) . . . . ?
O2 Ni1 N4 C7 99.7(9) . . . . ?
N3 Ni1 N4 C7 12.7(6) . . . . ?
O1 Ni1 N4 C7 102.7(6) . . . . ?
C17 Ni1 N4 C7 102.0(6) . . . . ?
Na Ni1 N4 C7 -96.7(7) . . . . ?
N2 Ni2 N5 C12 -132.6(10) . . . . ?
N6 Ni2 N5 C12 -25.3(10) . . . . ?
O5 Ni2 N5 C12 -153(4) . . . . ?
O4 Ni2 N5 C12 68.6(10) . . . . ?
O3 Ni2 N5 C12 129.5(10) . . . . ?
C19 Ni2 N5 C12 98.6(10) . . . . ?
Na Ni2 N5 C12 164.4(9) . . . . ?
N2 Ni2 N5 C10 -7.0(9) . . . . ?
N6 Ni2 N5 C10 100.3(10) . . . . ?
O5 Ni2 N5 C10 -27(5) . . . . ?
O4 Ni2 N5 C10 -165.8(9) . . . . ?
O3 Ni2 N5 C10 -104.9(9) . . . . ?
C19 Ni2 N5 C10 -135.8(9) . . . . ?
Na Ni2 N5 C10 -69.9(10) . . . . ?
N2 Ni2 N5 C11 112.3(10) . . . . ?
N6 Ni2 N5 C11 -140.4(10) . . . . ?
O5 Ni2 N5 C11 92(4) . . . . ?
O4 Ni2 N5 C11 -46.5(10) . . . . ?
O3 Ni2 N5 C11 14.3(10) . . . . ?
C19 Ni2 N5 C11 -16.5(10) . . . . ?
Na Ni2 N5 C11 49.3(10) . . . . ?
N2 Ni2 N6 C15 -42.3(11) . . . . ?
O5 Ni2 N6 C15 54.4(11) . . . . ?
O4 Ni2 N6 C15 145.0(11) . . . . ?
N5 Ni2 N6 C15 -121.8(11) . . . . ?
O3 Ni2 N6 C15 152.2(9) . . . . ?
C19 Ni2 N6 C15 146.5(10) . . . . ?
Na Ni2 N6 C15 43.3(13) . . . . ?
N2 Ni2 N6 C14 -164.0(9) . . . . ?
O5 Ni2 N6 C14 -67.4(10) . . . . ?
O4 Ni2 N6 C14 23.2(10) . . . . ?
N5 Ni2 N6 C14 116.4(10) . . . . ?
O3 Ni2 N6 C14 30.4(16) . . . . ?
C19 Ni2 N6 C14 24.8(12) . . . . ?
Na Ni2 N6 C14 -78.4(11) . . . . ?
N2 Ni2 N6 C13 77.1(8) . . . . ?
O5 Ni2 N6 C13 173.7(7) . . . . ?
O4 Ni2 N6 C13 -95.7(8) . . . . ?
N5 Ni2 N6 C13 -2.5(8) . . . . ?
O3 Ni2 N6 C13 -88.5(11) . . . . ?
C19 Ni2 N6 C13 -94.1(8) . . . . ?
Na Ni2 N6 C13 162.7(6) . . . . ?
N2 N1 C1 C2 -1.4(11) . . . . ?
Ni1 N1 C1 C2 -164.3(7) . . . . ?
Na N1 C1 C2 102.1(9) . . . . ?
N2 N1 C1 C4 -174.5(8) . . . . ?
Ni1 N1 C1 C4 22.6(11) . . . . ?
Na N1 C1 C4 -71.0(10) . . . . ?
N1 C1 C2 C3 0.4(13) . . . . ?
C4 C1 C2 C3 172.3(11) . . . . ?
N1 N2 C3 C2 -1.5(12) . . . . ?
Ni2 N2 C3 C2 -153.1(8) . . . . ?
N1 N2 C3 C10 -179.3(10) . . . . ?
Ni2 N2 C3 C10 29.1(14) . . . . ?
C1 C2 C3 N2 0.7(13) . . . . ?
C1 C2 C3 C10 177.9(14) . . . . ?
N1 C1 C4 N3 -24.7(12) . . . . ?
C2 C1 C4 N3 163.9(11) . . . . ?
C5 N3 C4 C1 142.1(8) . . . . ?
C6 N3 C4 C1 -97.6(9) . . . . ?
Ni1 N3 C4 C1 14.0(9) . . . . ?
C5 N3 C6 C7 -169.4(8) . . . . ?
C4 N3 C6 C7 70.2(10) . . . . ?
Ni1 N3 C6 C7 -44.7(8) . . . . ?
C9 N4 C7 C6 -161.3(8) . . . . ?
C8 N4 C7 C6 79.8(10) . . . . ?
Ni1 N4 C7 C6 -41.0(9) . . . . ?
N3 C6 C7 N4 60.9(10) . . . . ?
N2 C3 C10 N5 -34.8(17) . . . . ?
C2 C3 C10 N5 148.1(14) . . . . ?
C12 N5 C10 C3 141.8(14) . . . . ?
C11 N5 C10 C3 -102.5(14) . . . . ?
Ni2 N5 C10 C3 22.6(15) . . . . ?
C10 N5 C12 C13 -74.7(15) . . . . ?
C11 N5 C12 C13 168.5(11) . . . . ?
Ni2 N5 C12 C13 45.7(13) . . . . ?
C15 N6 C13 C12 150.6(13) . . . . ?
C14 N6 C13 C12 -89.7(15) . . . . ?
Ni2 N6 C13 C12 29.0(14) . . . . ?
N5 C12 C13 N6 -52.7(16) . . . . ?
N1 Ni1 O1 C17 -26.3(11) . . . . ?
O6 Ni1 O1 C17 88.1(5) . . . . ?
N4 Ni1 O1 C17 -178.9(5) . . . . ?
O2 Ni1 O1 C17 -0.1(5) . . . . ?
N3 Ni1 O1 C17 -93.9(6) . . . . ?
Na Ni1 O1 C17 8.9(5) . . . . ?
N1 Ni1 O2 C17 171.8(5) . . . . ?
O6 Ni1 O2 C17 -88.1(5) . . . . ?
N4 Ni1 O2 C17 3.5(10) . . . . ?
N3 Ni1 O2 C17 88.9(5) . . . . ?
O1 Ni1 O2 C17 0.1(5) . . . . ?
Na Ni1 O2 C17 -166.9(6) . . . . ?
N1 Ni1 O2 Na -21.3(3) . . . . ?
O6 Ni1 O2 Na 78.8(3) . . . . ?
N4 Ni1 O2 Na 170.4(7) . . . . ?
N3 Ni1 O2 Na -104.2(3) . . . . ?
O1 Ni1 O2 Na 167.0(3) . . . . ?
C17 Ni1 O2 Na 166.9(6) . . . . ?
O7 Na O2 C17 -141(2) 1_565 . . . ?
O9 Na O2 C17 -27(2) 3_565 . . . ?
O3 Na O2 C17 102(2) . . . . ?
O5 Na O2 C17 64(2) . . . . ?
N1 Na O2 C17 137(2) . . . . ?
Ni2 Na O2 C17 95(2) . . . . ?
Ni1 Na O2 C17 122(2) . . . . ?
O7 Na O2 Ni1 96.7(3) 1_565 . . . ?
O9 Na O2 Ni1 -149.4(3) 3_565 . . . ?
O3 Na O2 Ni1 -20.7(9) . . . . ?
O5 Na O2 Ni1 -57.7(2) . . . . ?
N1 Na O2 Ni1 14.5(2) . . . . ?
Ni2 Na O2 Ni1 -27.3(3) . . . . ?
N2 Ni2 O3 C19 -175.1(6) . . . . ?
N6 Ni2 O3 C19 -9.1(11) . . . . ?
O5 Ni2 O3 C19 91.5(5) . . . . ?
O4 Ni2 O3 C19 -0.9(5) . . . . ?
N5 Ni2 O3 C19 -93.2(6) . . . . ?
Na Ni2 O3 C19 126.6(6) . . . . ?
N2 Ni2 O3 Na 58.3(3) . . . . ?
N6 Ni2 O3 Na -135.7(9) . . . . ?
O5 Ni2 O3 Na -35.1(2) . . . . ?
O4 Ni2 O3 Na -127.5(3) . . . . ?
N5 Ni2 O3 Na 140.2(3) . . . . ?
C19 Ni2 O3 Na -126.6(6) . . . . ?
O2 Na O3 C19 -95.0(11) . . . . ?
O7 Na O3 C19 147.9(8) 1_565 . . . ?
O9 Na O3 C19 34.4(8) 3_565 . . . ?
O5 Na O3 C19 -56.3(8) . . . . ?
N1 Na O3 C19 -128.7(8) . . . . ?
Ni2 Na O3 C19 -86.4(8) . . . . ?
Ni1 Na O3 C19 -110.3(8) . . . . ?
O2 Na O3 Ni2 -8.6(8) . . . . ?
O7 Na O3 Ni2 -125.7(2) 1_565 . . . ?
O9 Na O3 Ni2 120.8(2) 3_565 . . . ?
O5 Na O3 Ni2 30.1(2) . . . . ?
N1 Na O3 Ni2 -42.4(2) . . . . ?
Ni1 Na O3 Ni2 -23.9(3) . . . . ?
N2 Ni2 O4 C19 16.7(11) . . . . ?
N6 Ni2 O4 C19 177.4(7) . . . . ?
O5 Ni2 O4 C19 -84.2(6) . . . . ?
N5 Ni2 O4 C19 92.6(7) . . . . ?
O3 Ni2 O4 C19 0.9(6) . . . . ?
Na Ni2 O4 C19 -34.0(6) . . . . ?
N2 Ni2 O5 C21 59.3(10) . . . . ?
N6 Ni2 O5 C21 -47.7(10) . . . . ?
O4 Ni2 O5 C21 -142.0(10) . . . . ?
N5 Ni2 O5 C21 80(4) . . . . ?
O3 Ni2 O5 C21 157.4(10) . . . . ?
C19 Ni2 O5 C21 -171.8(10) . . . . ?
Na Ni2 O5 C21 124.7(10) . . . . ?
N2 Ni2 O5 Na -65.4(3) . . . . ?
N6 Ni2 O5 Na -172.4(3) . . . . ?
O4 Ni2 O5 Na 93.3(3) . . . . ?
N5 Ni2 O5 Na -45(4) . . . . ?
O3 Ni2 O5 Na 32.7(2) . . . . ?
C19 Ni2 O5 Na 63.5(3) . . . . ?
O2 Na O5 C21 -6.5(6) . . . . ?
O7 Na O5 C21 -103.8(8) 1_565 . . . ?
O9 Na O5 C21 92.3(6) 3_565 . . . ?
O3 Na O5 C21 -174.4(7) . . . . ?
N1 Na O5 C21 -80.4(6) . . . . ?
Ni2 Na O5 C21 -142.5(7) . . . . ?
Ni1 Na O5 C21 -41.4(6) . . . . ?
O2 Na O5 Ni2 136.0(2) . . . . ?
O7 Na O5 Ni2 38.7(7) 1_565 . . . ?
O9 Na O5 Ni2 -125.2(3) 3_565 . . . ?
O3 Na O5 Ni2 -31.9(2) . . . . ?
N1 Na O5 Ni2 62.1(2) . . . . ?
Ni1 Na O5 Ni2 101.09(18) . . . . ?
N1 Ni1 O6 C21 51.5(9) . . . . ?
N4 Ni1 O6 C21 149.6(8) . . . . ?
O2 Ni1 O6 C21 -49.8(8) . . . . ?
N3 Ni1 O6 C21 -153(5) . . . . ?
O1 Ni1 O6 C21 -111.4(8) . . . . ?
C17 Ni1 O6 C21 -80.5(8) . . . . ?
Na Ni1 O6 C21 -7.6(8) . . . . ?
Ni1 O2 C17 O1 -0.1(9) . . . . ?
Na O2 C17 O1 -123(2) . . . . ?
Ni1 O2 C17 C16 178.4(8) . . . . ?
Na O2 C17 C16 55(3) . . . . ?
Na O2 C17 Ni1 -123(2) . . . . ?
Ni1 O1 C17 O2 0.1(9) . . . . ?
Ni1 O1 C17 C16 -178.4(8) . . . . ?
N1 Ni1 C17 O2 -10.8(7) . . . . ?
O6 Ni1 C17 O2 90.0(5) . . . . ?
N4 Ni1 C17 O2 -178.5(5) . . . . ?
N3 Ni1 C17 O2 -92.8(5) . . . . ?
O1 Ni1 C17 O2 -179.9(9) . . . . ?
Na Ni1 C17 O2 9.2(4) . . . . ?
N1 Ni1 C17 O1 169.1(5) . . . . ?
O6 Ni1 C17 O1 -90.1(5) . . . . ?
N4 Ni1 C17 O1 1.4(7) . . . . ?
O2 Ni1 C17 O1 179.9(9) . . . . ?
N3 Ni1 C17 O1 87.1(5) . . . . ?
Na Ni1 C17 O1 -170.9(6) . . . . ?
N1 Ni1 C17 C16 -41(15) . . . . ?
O6 Ni1 C17 C16 59(15) . . . . ?
N4 Ni1 C17 C16 151(15) . . . . ?
O2 Ni1 C17 C16 -31(15) . . . . ?
N3 Ni1 C17 C16 -123(15) . . . . ?
O1 Ni1 C17 C16 150(15) . . . . ?
Na Ni1 C17 C16 -21(15) . . . . ?
Ni2 O4 C19 O3 -1.6(10) . . . . ?
Ni2 O4 C19 C18 179.0(9) . . . . ?
Ni2 O3 C19 O4 1.6(9) . . . . ?
Na O3 C19 O4 90.0(10) . . . . ?
Ni2 O3 C19 C18 -179.1(9) . . . . ?
Na O3 C19 C18 -90.6(11) . . . . ?
Na O3 C19 Ni2 88.5(6) . . . . ?
N2 Ni2 C19 O4 -172.2(5) . . . . ?
N6 Ni2 C19 O4 -3.1(8) . . . . ?
O5 Ni2 C19 O4 95.0(6) . . . . ?
N5 Ni2 C19 O4 -89.5(6) . . . . ?
O3 Ni2 C19 O4 -178.4(9) . . . . ?
Na Ni2 C19 O4 142.9(6) . . . . ?
N2 Ni2 C19 O3 6.2(7) . . . . ?
N6 Ni2 C19 O3 175.3(6) . . . . ?
O5 Ni2 C19 O3 -86.6(5) . . . . ?
O4 Ni2 C19 O3 178.4(9) . . . . ?
N5 Ni2 C19 O3 88.9(6) . . . . ?
Na Ni2 C19 O3 -38.7(4) . . . . ?
N2 Ni2 C19 C18 147(33) . . . . ?
N6 Ni2 C19 C18 -43(33) . . . . ?
O5 Ni2 C19 C18 55(33) . . . . ?
O4 Ni2 C19 C18 -40(33) . . . . ?
N5 Ni2 C19 C18 -130(33) . . . . ?
O3 Ni2 C19 C18 141(33) . . . . ?
Na Ni2 C19 C18 103(33) . . . . ?
Ni2 O5 C21 O6 -56.4(16) . . . . ?
Na O5 C21 O6 60.1(12) . . . . ?
Ni2 O5 C21 C20 125.7(10) . . . . ?
Na O5 C21 C20 -117.8(9) . . . . ?
Ni1 O6 C21 O5 -31.2(15) . . . . ?
Ni1 O6 C21 C20 146.8(8) . . . . ?
C105 C100 C101 C102 0.0 . . . . ?
C100 C101 C102 C103 0.0 . . . . ?
C101 C102 C103 C104 0.0 . . . . ?
C102 C103 C104 C105 0.0 . . . . ?
C103 C104 C105 C100 0.0 . . . . ?
C103 C104 C105 B1 172.8(6) . . . . ?
C101 C100 C105 C104 0.0 . . . . ?
C101 C100 C105 B1 -173.0(6) . . . . ?
C123 B1 C105 C104 -92.6(6) . . . . ?
C117 B1 C105 C104 148.6(5) . . . . ?
C111 B1 C105 C104 27.0(8) . . . . ?
C123 B1 C105 C100 80.3(7) . . . . ?
C117 B1 C105 C100 -38.6(8) . . . . ?
C111 B1 C105 C100 -160.2(5) . . . . ?
C111 C106 C107 C108 0.0 . . . . ?
C106 C107 C108 C109 0.0 . . . . ?
C107 C108 C109 C110 0.0 . . . . ?
C108 C109 C110 C111 0.0 . . . . ?
C109 C110 C111 C106 0.0 . . . . ?
C109 C110 C111 B1 -176.0(7) . . . . ?
C107 C106 C111 C110 0.0 . . . . ?
C107 C106 C111 B1 176.1(7) . . . . ?
C123 B1 C111 C110 -146.5(5) . . . . ?
C117 B1 C111 C110 -24.5(9) . . . . ?
C105 B1 C111 C110 95.4(7) . . . . ?
C123 B1 C111 C106 37.5(8) . . . . ?
C117 B1 C111 C106 159.5(5) . . . . ?
C105 B1 C111 C106 -80.6(7) . . . . ?
C117 C112 C113 C114 0.0 . . . . ?
C112 C113 C114 C115 0.0 . . . . ?
C113 C114 C115 C116 0.0 . . . . ?
C114 C115 C116 C117 0.0 . . . . ?
C115 C116 C117 C112 0.0 . . . . ?
C115 C116 C117 B1 179.2(6) . . . . ?
C113 C112 C117 C116 0.0 . . . . ?
C113 C112 C117 B1 -179.2(6) . . . . ?
C123 B1 C117 C116 19.4(8) . . . . ?
C111 B1 C117 C116 -102.8(7) . . . . ?
C105 B1 C117 C116 137.0(5) . . . . ?
C123 B1 C117 C112 -161.4(5) . . . . ?
C111 B1 C117 C112 76.4(7) . . . . ?
C105 B1 C117 C112 -43.8(8) . . . . ?
C123 C118 C119 C120 0.0 . . . . ?
C118 C119 C120 C121 0.0 . . . . ?
C119 C120 C121 C122 0.0 . . . . ?
C120 C121 C122 C123 0.0 . . . . ?
C121 C122 C123 C118 0.0 . . . . ?
C121 C122 C123 B1 177.6(6) . . . . ?
C119 C118 C123 C122 0.0 . . . . ?
C119 C118 C123 B1 -177.5(7) . . . . ?
C117 B1 C123 C122 -78.4(7) . . . . ?
C111 B1 C123 C122 44.5(8) . . . . ?
C105 B1 C123 C122 163.4(5) . . . . ?
C117 B1 C123 C118 99.1(7) . . . . ?
C111 B1 C123 C118 -137.9(6) . . . . ?
C105 B1 C123 C118 -19.0(8) . . . . ?
Na O7 C201 C202 -0.3(13) 1_545 . . . ?
Na O7 C201 C200 -180.0(6) 1_545 . . . ?
